data_1546329
loop_
_publ_author_name
'Huang, Fei'
'Liu, Zhuqing'
'Wang, Quannan'
'Lou, Jiang'
'Yu, Zhengkun'

_publ_section_title
;
 Copper-Catalyzed Formal Carbene Migratory Insertion into Internal
 Olefinic C&#x2550;C Bonds with N-Tosylhydrazones To Access Iminofuran and
 2(3H)-Furanone Derivatives.
;
_journal_issue 13
_journal_name_full 'Organic letters'
_journal_page_first 3660
_journal_page_last 3663
_journal_paper_doi 10.1021/acs.orglett.7b01668
_journal_volume 19
_journal_year 2017
_chemical_formula_sum 'C22 H27 N O2'
_chemical_formula_weight 337.44
_chemical_name_systematic
; 
 ? 
;
_space_group_crystal_system monoclinic
_space_group_IT_number 14
_space_group_name_Hall '-P 2yn'
_space_group_name_H-M_alt 'P 1 21/n 1'
_symmetry_space_group_name_Hall '-P 2yn'
_symmetry_space_group_name_H-M 'P 1 21/n 1'
_atom_sites_solution_hydrogens geom
_audit_creation_method SHELXL-2013
_cell_angle_alpha 90
_cell_angle_beta 96.317(7)
_cell_angle_gamma 90
_cell_formula_units_Z 4
_cell_length_a 6.3642(5)
_cell_length_b 16.7315(16)
_cell_length_c 18.6110(19)
_cell_measurement_reflns_used 1875
_cell_measurement_temperature 293(2)
_cell_measurement_theta_max 25.843
_cell_measurement_theta_min 3.884
_cell_volume 1969.7(3)
_computing_cell_refinement 'Bruker SMART'
_computing_data_collection 'Bruker SMART'
_computing_data_reduction 'Bruker SAINT'
_computing_molecular_graphics 'Bruker SHELXTL'
_computing_publication_material 'Bruker SHELXTL'
_computing_structure_refinement 'SHELXL-2013 (Sheldrick, 2013)'
_computing_structure_solution 'Bruker SHELXTL'
_diffrn_ambient_temperature 293(2)
_diffrn_measured_fraction_theta_full 0.972
_diffrn_measured_fraction_theta_max 0.999
_diffrn_measurement_device_type 'CCD area detector'
_diffrn_measurement_method 'phi and omega scans'
_diffrn_radiation_type MoK\a
_diffrn_radiation_wavelength 0.71073
_diffrn_reflns_av_R_equivalents 0.0294
_diffrn_reflns_av_unetI/netI 0.0362
_diffrn_reflns_Laue_measured_fraction_full 0.972
_diffrn_reflns_Laue_measured_fraction_max 0.999
_diffrn_reflns_limit_h_max 7
_diffrn_reflns_limit_h_min -6
_diffrn_reflns_limit_k_max 19
_diffrn_reflns_limit_k_min -13
_diffrn_reflns_limit_l_max 22
_diffrn_reflns_limit_l_min -18
_diffrn_reflns_number 8115
_diffrn_reflns_point_group_measured_fraction_full 0.972
_diffrn_reflns_point_group_measured_fraction_max 0.999
_diffrn_reflns_theta_full 25.242
_diffrn_reflns_theta_max 25.000
_diffrn_reflns_theta_min 3.284
_exptl_absorpt_coefficient_mu 0.072
_exptl_absorpt_correction_T_max 1.00000
_exptl_absorpt_correction_T_min 0.94668
_exptl_absorpt_correction_type multi-scan
_exptl_absorpt_process_details sadabs
_exptl_crystal_colour colorless
_exptl_crystal_density_diffrn 1.138
_exptl_crystal_description prismatic
_exptl_crystal_F_000 728
_exptl_crystal_size_max 0.190
_exptl_crystal_size_mid 0.150
_exptl_crystal_size_min 0.110
_refine_diff_density_max 0.243
_refine_diff_density_min -0.197
_refine_diff_density_rms 0.034
_refine_ls_extinction_method none
_refine_ls_goodness_of_fit_ref 1.011
_refine_ls_hydrogen_treatment constr
_refine_ls_matrix_type full
_refine_ls_number_parameters 249
_refine_ls_number_reflns 3471
_refine_ls_number_restraints 36
_refine_ls_restrained_S_all 1.018
_refine_ls_R_factor_all 0.0932
_refine_ls_R_factor_gt 0.0596
_refine_ls_shift/su_max 0.014
_refine_ls_shift/su_mean 0.000
_refine_ls_structure_factor_coef Fsqd
_refine_ls_weighting_details 'w=1/[\s^2^(Fo^2^)+(0.0748P)^2^+0.6123P] where P=(Fo^2^+2Fc^2^)/3'
_refine_ls_weighting_scheme calc
_refine_ls_wR_factor_gt 0.1442
_refine_ls_wR_factor_ref 0.1745
_reflns_Friedel_coverage 0.000
_reflns_number_gt 2261
_reflns_number_total 3471
_reflns_threshold_expression 'I > 2\s(I)'
_cod_data_source_file ol7b01668_si_002.cif
_cod_data_source_block HFC348_(for_compound_4a)
_cod_depositor_comments 'Adding full bibliography for 1546328--1546329.cif.'
_cod_database_code 1546329
_shelx_space_group_comment
; 
The symmetry employed for this shelxl refinement is uniquely defined 
by the following loop, which should always be used as a source of 
symmetry information in preference to the above space-group names. 
They are only intended as comments. 
;
_shelx_estimated_absorpt_t_min 0.986
_shelx_estimated_absorpt_t_max 0.992
_shelxl_version_number 2013-4

loop_
_space_group_symop_operation_xyz
'x, y, z'
'-x+1/2, y+1/2, -z+1/2'
'-x, -y, -z'
'x-1/2, -y-1/2, z-1/2'

loop_
_atom_site_label
_atom_site_type_symbol
_atom_site_fract_x
_atom_site_fract_y
_atom_site_fract_z
_atom_site_U_iso_or_equiv
_atom_site_adp_type
_atom_site_occupancy
_atom_site_site_symmetry_order
_atom_site_calc_flag
_atom_site_refinement_flags_posn
_atom_site_refinement_flags_adp
_atom_site_refinement_flags_occupancy
_atom_site_disorder_assembly
_atom_site_disorder_group
N1 N 0.2667(3) 0.65912(13) 0.62380(16) 0.0866(8) Uani 1 1 d . . . . .
O1 O 0.8579(2) 0.48270(12) 0.74022(11) 0.0794(6) Uani 1 1 d . . . . .
O2 O 0.5931(3) 0.62235(12) 0.67110(13) 0.0945(7) Uani 1 1 d . . . . .
C1 C 0.6667(3) 0.48513(14) 0.73975(14) 0.0567(6) Uani 1 1 d . . . . .
C2 C 0.5207(3) 0.45908(14) 0.67183(13) 0.0521(6) Uani 1 1 d . . . . .
C3 C 0.3363(3) 0.51829(13) 0.65472(13) 0.0540(6) Uani 1 1 d . . . . .
H3A H 0.2576 0.5036 0.6090 0.065 Uiso 1 1 calc R U . . .
H3B H 0.2414 0.5141 0.6919 0.065 Uiso 1 1 calc R U . . .
C4 C 0.4096(4) 0.60409(16) 0.65035(16) 0.0672(7) Uani 1 1 d . . . . .
C5 C 0.6492(4) 0.45459(18) 0.60654(15) 0.0736(8) Uani 1 1 d . . . . .
H5A H 0.5598 0.4360 0.5650 0.110 Uiso 1 1 calc R U . . .
H5B H 0.7652 0.4182 0.6171 0.110 Uiso 1 1 calc R U . . .
H5C H 0.7026 0.5067 0.5969 0.110 Uiso 1 1 calc R U . . .
C6 C 0.5721(3) 0.51053(14) 0.80612(14) 0.0563(6) Uani 1 1 d . . . . .
C7 C 0.3774(3) 0.48460(15) 0.82441(14) 0.0589(6) Uani 1 1 d . . . . .
H7 H 0.3001 0.4475 0.7952 0.071 Uiso 1 1 calc R U . . .
C8 C 0.2975(4) 0.51340(17) 0.88559(15) 0.0706(7) Uani 1 1 d . . . . .
H8 H 0.1680 0.4945 0.8971 0.085 Uiso 1 1 calc R U . . .
C9 C 0.4048(5) 0.56935(18) 0.92978(16) 0.0798(8) Uani 1 1 d . . . . .
C10 C 0.6014(5) 0.59351(18) 0.91254(18) 0.0841(9) Uani 1 1 d . . . . .
H10 H 0.6790 0.6300 0.9423 0.101 Uiso 1 1 calc R U . . .
C11 C 0.6849(4) 0.56469(16) 0.85215(16) 0.0704(8) Uani 1 1 d . . . . .
H11 H 0.8178 0.5817 0.8422 0.084 Uiso 1 1 calc R U . . .
C12 C 0.3095(6) 0.6047(2) 0.9933(2) 0.1143(13) Uani 1 1 d . . . . .
H12A H 0.4157 0.6081 1.0340 0.172 Uiso 1 1 calc R U . . .
H12B H 0.1958 0.5713 1.0054 0.172 Uiso 1 1 calc R U . . .
H12C H 0.2563 0.6572 0.9810 0.172 Uiso 1 1 calc R U . . .
C13 C 0.4452(3) 0.37344(13) 0.68511(12) 0.0487(6) Uani 1 1 d . . . . .
C14 C 0.2403(3) 0.34794(14) 0.66545(14) 0.0578(6) Uani 1 1 d . . . . .
H14 H 0.1386 0.3848 0.6473 0.069 Uiso 1 1 calc R U . . .
C15 C 0.1840(4) 0.26897(16) 0.67219(15) 0.0707(7) Uani 1 1 d . . . . .
H15 H 0.0458 0.2529 0.6580 0.085 Uiso 1 1 calc R U . . .
C16 C 0.3321(5) 0.21355(16) 0.70002(17) 0.0775(8) Uani 1 1 d . . . . .
H16 H 0.2946 0.1602 0.7043 0.093 Uiso 1 1 calc R U . . .
C17 C 0.5356(5) 0.23821(17) 0.72128(16) 0.0768(8) Uani 1 1 d . . . . .
H17 H 0.6359 0.2015 0.7408 0.092 Uiso 1 1 calc R U . . .
C18 C 0.5909(4) 0.31695(16) 0.71380(14) 0.0638(7) Uani 1 1 d . . . . .
H18 H 0.7292 0.3328 0.7283 0.077 Uiso 1 1 calc R U . . .
C19 C 0.0428(4) 0.64338(17) 0.60434(16) 0.0701(7) Uani 1 1 d . . . . .
H19A H -0.0374 0.6877 0.6211 0.084 Uiso 1 1 calc R U . . .
H19B H 0.0047 0.5959 0.6298 0.084 Uiso 1 1 calc R U . . .
C20 C -0.0216(5) 0.6318(2) 0.52548(18) 0.1004(11) Uani 1 1 d . . . . .
H20A H 0.0117 0.6790 0.4997 0.151 Uiso 1 1 calc R U . . .
H20B H -0.1709 0.6220 0.5176 0.151 Uiso 1 1 calc R U . . .
H20C H 0.0531 0.5870 0.5085 0.151 Uiso 1 1 calc R U . . .
C21 C 0.3256(7) 0.7445(3) 0.6315(3) 0.0900(13) Uani 0.7 1 d . U P A 1
H21A H 0.4158 0.7532 0.6763 0.108 Uiso 0.7 1 calc R U P A 1
H21B H 0.2002 0.7774 0.6319 0.108 Uiso 0.7 1 calc R U P A 1
C22 C 0.4410(9) 0.7656(4) 0.5681(4) 0.1125(16) Uani 0.7 1 d . U P A 1
H22A H 0.5824 0.7449 0.5756 0.169 Uiso 0.7 1 calc R U P A 1
H22B H 0.4459 0.8227 0.5632 0.169 Uiso 0.7 1 calc R U P A 1
H22C H 0.3686 0.7428 0.5250 0.169 Uiso 0.7 1 calc R U P A 1
C21' C 0.3692(19) 0.7301(7) 0.5797(9) 0.0909(19) Uani 0.3 1 d . U P A 2
H21C H 0.5081 0.7153 0.5673 0.109 Uiso 0.3 1 calc R U P A 2
H21D H 0.2792 0.7436 0.5360 0.109 Uiso 0.3 1 calc R U P A 2
C22' C 0.382(2) 0.7955(8) 0.6313(8) 0.104(2) Uani 0.3 1 d . U P A 2
H22D H 0.2429 0.8158 0.6354 0.156 Uiso 0.3 1 calc R U P A 2
H22E H 0.4685 0.8374 0.6150 0.156 Uiso 0.3 1 calc R U P A 2
H22F H 0.4436 0.7767 0.6776 0.156 Uiso 0.3 1 calc R U P A 2

loop_
_atom_site_aniso_label
_atom_site_aniso_U_11
_atom_site_aniso_U_22
_atom_site_aniso_U_33
_atom_site_aniso_U_23
_atom_site_aniso_U_13
_atom_site_aniso_U_12
N1 0.0585(13) 0.0531(14) 0.143(2) 0.0268(15) -0.0145(13) -0.0069(10)
O1 0.0357(9) 0.1004(15) 0.0995(14) -0.0007(12) -0.0047(8) 0.0005(8)
O2 0.0530(11) 0.0687(13) 0.154(2) 0.0244(13) -0.0217(11) -0.0181(9)
C1 0.0379(12) 0.0543(14) 0.0757(17) 0.0078(13) -0.0036(10) -0.0005(10)
C2 0.0347(10) 0.0581(15) 0.0629(15) 0.0070(12) 0.0023(9) 0.0002(9)
C3 0.0400(11) 0.0511(14) 0.0689(15) 0.0110(12) -0.0026(10) -0.0043(10)
C4 0.0478(13) 0.0578(16) 0.093(2) 0.0160(14) -0.0073(12) -0.0077(11)
C5 0.0563(14) 0.091(2) 0.0753(18) 0.0129(16) 0.0143(12) -0.0008(13)
C6 0.0443(12) 0.0510(14) 0.0700(16) 0.0050(12) -0.0104(10) 0.0011(10)
C7 0.0549(14) 0.0577(15) 0.0627(16) -0.0030(13) -0.0002(11) 0.0030(11)
C8 0.0701(16) 0.0689(18) 0.0720(18) 0.0039(15) 0.0045(13) 0.0115(13)
C9 0.099(2) 0.0663(18) 0.0709(19) -0.0024(16) -0.0051(16) 0.0291(17)
C10 0.100(2) 0.0606(18) 0.084(2) -0.0121(16) -0.0250(17) 0.0094(16)
C11 0.0617(15) 0.0593(16) 0.085(2) 0.0020(15) -0.0167(13) -0.0029(12)
C12 0.154(3) 0.098(3) 0.089(3) -0.015(2) 0.009(2) 0.045(2)
C13 0.0434(11) 0.0503(13) 0.0526(13) 0.0006(11) 0.0059(9) 0.0052(10)
C14 0.0506(13) 0.0488(15) 0.0718(16) -0.0004(12) -0.0030(10) 0.0006(10)
C15 0.0702(16) 0.0586(17) 0.082(2) -0.0059(15) 0.0002(13) -0.0102(13)
C16 0.100(2) 0.0441(15) 0.087(2) -0.0023(15) 0.0068(16) -0.0008(15)
C17 0.090(2) 0.0560(17) 0.083(2) 0.0033(15) 0.0015(15) 0.0222(15)
C18 0.0518(13) 0.0629(17) 0.0758(18) -0.0016(14) 0.0031(11) 0.0099(12)
C19 0.0531(14) 0.0651(17) 0.089(2) 0.0037(15) -0.0054(12) 0.0082(12)
C20 0.089(2) 0.124(3) 0.087(2) 0.018(2) 0.0018(17) -0.0002(19)
C21 0.080(3) 0.066(3) 0.129(4) 0.033(3) 0.032(3) -0.007(2)
C22 0.107(3) 0.091(3) 0.146(4) 0.044(3) 0.042(3) -0.002(3)
C21' 0.082(4) 0.067(4) 0.128(5) 0.034(4) 0.033(4) -0.009(3)
C22' 0.102(5) 0.075(5) 0.139(5) 0.027(5) 0.031(4) -0.008(4)

loop_
_atom_type_symbol
_atom_type_description
_atom_type_scat_dispersion_real
_atom_type_scat_dispersion_imag
_atom_type_scat_source
C C 0.0033 0.0016 'International Tables Vol C Tables 4.2.6.8 and 6.1.1.4'
H H 0.0000 0.0000 'International Tables Vol C Tables 4.2.6.8 and 6.1.1.4'
N N 0.0061 0.0033 'International Tables Vol C Tables 4.2.6.8 and 6.1.1.4'
O O 0.0106 0.0060 'International Tables Vol C Tables 4.2.6.8 and 6.1.1.4'

loop_
_geom_angle_atom_site_label_1
_geom_angle_atom_site_label_2
_geom_angle_atom_site_label_3
_geom_angle
C4 N1 C19 124.8(2)
C4 N1 C21 118.0(3)
C19 N1 C21 115.4(3)
C4 N1 C21' 113.1(5)
C19 N1 C21' 116.4(5)
O1 C1 C6 119.8(2)
O1 C1 C2 120.5(2)
C6 C1 C2 119.69(18)
C5 C2 C13 106.5(2)
C5 C2 C3 109.07(19)
C13 C2 C3 112.79(16)
C5 C2 C1 109.59(18)
C13 C2 C1 107.52(18)
C3 C2 C1 111.27(19)
C4 C3 C2 112.83(17)
O2 C4 N1 121.7(2)
O2 C4 C3 120.5(2)
N1 C4 C3 117.8(2)
C7 C6 C11 117.8(3)
C7 C6 C1 124.4(2)
C11 C6 C1 117.8(2)
C8 C7 C6 120.7(2)
C9 C8 C7 121.7(3)
C8 C9 C10 117.5(3)
C8 C9 C12 121.3(3)
C10 C9 C12 121.2(3)
C11 C10 C9 121.6(3)
C10 C11 C6 120.6(3)
C14 C13 C18 117.5(2)
C14 C13 C2 123.12(19)
C18 C13 C2 119.22(19)
C15 C14 C13 121.3(2)
C14 C15 C16 120.3(2)
C17 C16 C15 119.2(3)
C18 C17 C16 120.1(2)
C17 C18 C13 121.6(2)
N1 C19 C20 115.1(3)
N1 C21 C22 107.0(5)
C22' C21' N1 102.4(12)

loop_
_geom_bond_atom_site_label_1
_geom_bond_atom_site_label_2
_geom_bond_distance
N1 C4 1.349(3)
N1 C19 1.455(3)
N1 C21 1.480(6)
N1 C21' 1.620(12)
O1 C1 1.217(2)
O2 C4 1.227(3)
C1 C6 1.494(4)
C1 C2 1.547(3)
C2 C5 1.539(3)
C2 C13 1.540(3)
C2 C3 1.542(3)
C3 C4 1.515(3)
C6 C7 1.390(3)
C6 C11 1.391(3)
C7 C8 1.384(4)
C8 C9 1.377(4)
C9 C10 1.385(4)
C9 C12 1.508(4)
C10 C11 1.382(4)
C13 C14 1.382(3)
C13 C18 1.389(3)
C14 C15 1.378(3)
C15 C16 1.382(4)
C16 C17 1.375(4)
C17 C18 1.375(4)
C19 C20 1.492(4)
C21 C22 1.499(7)
C21' C22' 1.45(2)

loop_
_geom_torsion_atom_site_label_1
_geom_torsion_atom_site_label_2
_geom_torsion_atom_site_label_3
_geom_torsion_atom_site_label_4
_geom_torsion
O1 C1 C2 C5 -15.2(3)
C6 C1 C2 C5 167.1(2)
O1 C1 C2 C13 100.1(2)
C6 C1 C2 C13 -77.6(2)
O1 C1 C2 C3 -135.9(2)
C6 C1 C2 C3 46.4(3)
C5 C2 C3 C4 -68.7(3)
C13 C2 C3 C4 173.2(2)
C1 C2 C3 C4 52.3(3)
C19 N1 C4 O2 -174.2(3)
C21 N1 C4 O2 -10.2(5)
C21' N1 C4 O2 33.7(8)
C19 N1 C4 C3 5.2(4)
C21 N1 C4 C3 169.2(3)
C21' N1 C4 C3 -147.0(7)
C2 C3 C4 O2 -11.7(4)
C2 C3 C4 N1 169.0(3)
O1 C1 C6 C7 -150.8(2)
C2 C1 C6 C7 27.0(3)
O1 C1 C6 C11 30.3(3)
C2 C1 C6 C11 -152.0(2)
C11 C6 C7 C8 1.4(4)
C1 C6 C7 C8 -177.5(2)
C6 C7 C8 C9 1.1(4)
C7 C8 C9 C10 -2.7(4)
C7 C8 C9 C12 175.6(3)
C8 C9 C10 C11 1.9(4)
C12 C9 C10 C11 -176.4(3)
C9 C10 C11 C6 0.6(4)
C7 C6 C11 C10 -2.2(4)
C1 C6 C11 C10 176.8(2)
C5 C2 C13 C14 -103.6(2)
C3 C2 C13 C14 16.0(3)
C1 C2 C13 C14 139.0(2)
C5 C2 C13 C18 72.0(3)
C3 C2 C13 C18 -168.4(2)
C1 C2 C13 C18 -45.3(3)
C18 C13 C14 C15 -1.8(4)
C2 C13 C14 C15 173.9(2)
C13 C14 C15 C16 1.0(4)
C14 C15 C16 C17 0.4(4)
C15 C16 C17 C18 -1.0(4)
C16 C17 C18 C13 0.2(4)
C14 C13 C18 C17 1.2(4)
C2 C13 C18 C17 -174.7(2)
C4 N1 C19 C20 -100.1(4)
C21 N1 C19 C20 95.5(4)
C21' N1 C19 C20 51.2(7)
C4 N1 C21 C22 86.1(5)
C19 N1 C21 C22 -108.4(4)
C21' N1 C21 C22 -7.0(8)
C4 N1 C21' C22' -103.0(8)
C19 N1 C21' C22' 102.4(9)
C21 N1 C21' C22' 3.6(7)
